data_4000031
loop_
_publ_author_name
'Calvagna, Frank'
'Zhang, Jianhua'
'Li, Shoujian'
'Zheng, Chong'

_publ_section_title
;
 Synthesis and Structural Analysis of Ba3V2O3S4
;
_journal_coden_ASTM CMATEX
_journal_issue 2
_journal_name_full 'Chemistry of Materials'
_journal_page_first 304
_journal_page_last 307
_journal_paper_doi 10.1021/cm000350k
_journal_volume 13
_journal_year 2001
_chemical_formula_sum 'Ba3 O3 S4 V2'
_chemical_formula_weight 690.14
_space_group_IT_number 173
_symmetry_cell_setting hexagonal
_symmetry_space_group_name_Hall 'P 6c'
_symmetry_space_group_name_H-M 'P 63'
_atom_sites_solution_hydrogens geom
_atom_sites_solution_primary direct
_atom_sites_solution_secondary difmap
_cell_angle_alpha 90.00
_cell_angle_beta 90.00
_cell_angle_gamma 120.00
_cell_formula_units_Z 2
_cell_length_a 10.1661(6)
_cell_length_b 10.1661(6)
_cell_length_c 5.9306(4)
_cell_measurement_reflns_used 233
_cell_measurement_temperature 293(2)
_cell_measurement_theta_max 14
_cell_measurement_theta_min -14
_cell_volume 530.81(6)
_diffrn_ambient_temperature 293(2)
_diffrn_measurement_device_type 'Siemens SMART CCD  PLATFORM'
_diffrn_measurement_method '\w scans'
_diffrn_radiation_monochromator graphite
_diffrn_radiation_source 'fine-focus sealed tube'
_diffrn_radiation_type MoK\a
_diffrn_radiation_wavelength 0.71073
_diffrn_reflns_av_R_equivalents 0.0534
_diffrn_reflns_av_sigmaI/netI 0.0382
_diffrn_reflns_limit_h_max 13
_diffrn_reflns_limit_h_min -11
_diffrn_reflns_limit_k_max 13
_diffrn_reflns_limit_k_min -12
_diffrn_reflns_limit_l_max 7
_diffrn_reflns_limit_l_min -6
_diffrn_reflns_number 3429
_diffrn_reflns_theta_max 27.74
_diffrn_reflns_theta_min 2.31
_exptl_absorpt_coefficient_mu 13.404
_exptl_absorpt_correction_T_max 1.000
_exptl_absorpt_correction_T_min 0.606
_exptl_absorpt_correction_type multi-scan
_exptl_absorpt_process_details 'SADABS (Sheldrick, 2000)'
_exptl_crystal_colour metallic
_exptl_crystal_density_diffrn 4.318
_exptl_crystal_density_meas ?
_exptl_crystal_density_method 'not measured'
_exptl_crystal_description needle
_exptl_crystal_F_000 604
_exptl_crystal_size_max 0.05
_exptl_crystal_size_mid 0.02
_exptl_crystal_size_min 0.02
_refine_ls_abs_structure_details '(Flack, 1983)'
_refine_ls_abs_structure_Flack 0.08(8)
_refine_ls_extinction_coef 0.0073(5)
_refine_ls_extinction_expression Fc^*^=kFc[1+0.001xFc^2^\l^3^/sin(2\q)]^-1/4^
_refine_ls_extinction_method SHELXL
_refine_ls_goodness_of_fit_ref 1.206
_refine_ls_hydrogen_treatment constr
_refine_ls_matrix_type full
_refine_ls_number_parameters 38
_refine_ls_number_reflns 816
_refine_ls_number_restraints 1
_refine_ls_restrained_S_all 1.206
_refine_ls_R_factor_all 0.0444
_refine_ls_R_factor_gt 0.0318
_refine_ls_shift/su_max 0.000
_refine_ls_shift/su_mean 0.000
_refine_ls_structure_factor_coef Fsqd
_refine_ls_weighting_details 'calc w=1/[\s^2^(Fo^2^)+(0.0123P)^2^+3.8756P] where P=(Fo^2^+2Fc^2^)/3'
_refine_ls_weighting_scheme calc
_refine_ls_wR_factor_gt 0.0550
_refine_ls_wR_factor_ref 0.0604
_reflns_number_gt 716
_reflns_number_total 816
_reflns_threshold_expression >2sigma(I)
_cod_database_code 4000031

loop_
_symmetry_equiv_pos_as_xyz
'x, y, z'
'-x, -y, z+1/2'
'-y, x-y, z'
'-x+y, -x, z'
'x-y, x, z+1/2'
'y, -x+y, z+1/2'

loop_
_atom_site_label
_atom_site_type_symbol
_atom_site_fract_x
_atom_site_fract_y
_atom_site_fract_z
_atom_site_U_iso_or_equiv
_atom_site_adp_type
_atom_site_occupancy
_atom_site_symmetry_multiplicity
_atom_site_calc_flag
_atom_site_refinement_flags
_atom_site_disorder_assembly
_atom_site_disorder_group
Ba Ba 0.06650(5) 0.37779(5) 0.67157(15) 0.01496(17) Uani 1 1 d . . .
V1 V 0.0000 0.0000 0.4325(11) 0.0122(5) Uani 1 3 d S . .
V2 V -0.3333 0.3333 0.8130(5) 0.0108(7) Uani 1 3 d S . .
S1 S 0.2108(2) 0.1756(2) 0.6829(7) 0.0122(4) Uani 1 1 d . . .
S2 S -0.3333 0.3333 0.4415(9) 0.0222(12) Uani 1 3 d S . .
O O -0.3705(8) 0.4681(8) 0.9153(12) 0.0189(15) Uani 1 1 d . . .

loop_
_atom_site_aniso_label
_atom_site_aniso_U_11
_atom_site_aniso_U_22
_atom_site_aniso_U_33
_atom_site_aniso_U_23
_atom_site_aniso_U_13
_atom_site_aniso_U_12
Ba 0.0165(3) 0.0124(2) 0.0159(2) 0.0015(5) 0.0024(5) 0.0072(2)
V1 0.0115(6) 0.0115(6) 0.0138(13) 0.000 0.000 0.0057(3)
V2 0.0105(10) 0.0105(10) 0.0114(15) 0.000 0.000 0.0053(5)
S1 0.0134(9) 0.0117(8) 0.0113(9) -0.0005(16) -0.0021(15) 0.0062(7)
S2 0.0257(19) 0.0257(19) 0.015(2) 0.000 0.000 0.0128(9)
O 0.020(4) 0.016(4) 0.025(4) 0.002(3) 0.003(3) 0.012(3)
